data_1576296
loop_
_publ_author_name
'Prabhu, Pavithra V.'
'Darshan, Vibhu'
'Divya, Indira S.'
'Banerjee, Moumita'
'Varughese, Sunil'
'Anoop, Anakuthil'
'Narayanan Unni, K. N.'
'Joseph, Joshy'

_publ_section_title
;
 Phenothiazine-Based TADF Emitters with Dual Conformations for
 Single-Molecule White OLEDs
;
_journal_name_full 'Chemical Science'
_journal_paper_doi 10.1039/D5SC04370K
_journal_year 2025
_chemical_formula_moiety 'C36 H23 N3 S'
_chemical_formula_sum 'C36 H23 N3 S'
_chemical_formula_weight 529.63
_space_group_crystal_system monoclinic
_space_group_IT_number 14
_space_group_name_Hall '-P 2ybc'
_space_group_name_H-M_alt 'P 1 21/c 1'
_atom_sites_solution_hydrogens geom
_audit_creation_method SHELXL-2019/3
_audit_update_record
;
2025-06-11 deposited with the CCDC.	2025-11-19 downloaded from the CCDC.
;
_cell_angle_alpha 90
_cell_angle_beta 100.269(2)
_cell_angle_gamma 90
_cell_formula_units_Z 4
_cell_length_a 15.5229(8)
_cell_length_b 10.9450(5)
_cell_length_c 15.8869(8)
_cell_measurement_reflns_used 9900
_cell_measurement_temperature 298(2)
_cell_measurement_theta_max 27.30
_cell_measurement_theta_min 2.61
_cell_volume 2655.9(2)
_computing_cell_refinement 'APEX4 V8.40B (Bruker, 2021)'
_computing_data_collection 'APEX4 (Bruker, v2021.4-0)'
_computing_data_reduction 'SAINT/XPREP (Bruker, 2021)'
_computing_structure_refinement 'SHELXL-2019/3 (Sheldrick, 2019)'
_computing_structure_solution 'SHELXT-2018/2 (Sheldrick, 2018)'
_diffrn_ambient_temperature 298(2)
_diffrn_measured_fraction_theta_full 0.998
_diffrn_measured_fraction_theta_max 0.998
_diffrn_measurement_device_type 'Bruker D8 VENTURE diffractometer equipped with PHOTON II detector'
_diffrn_measurement_method 'omega and phi scans'
_diffrn_radiation_source 'fine-focus sealed tube'
_diffrn_radiation_type MoK\a
_diffrn_radiation_wavelength 0.71073
_diffrn_reflns_av_R_equivalents 0.0808
_diffrn_reflns_av_unetI/netI 0.0372
_diffrn_reflns_Laue_measured_fraction_full 0.998
_diffrn_reflns_Laue_measured_fraction_max 0.998
_diffrn_reflns_limit_h_max 18
_diffrn_reflns_limit_h_min -18
_diffrn_reflns_limit_k_max 13
_diffrn_reflns_limit_k_min -13
_diffrn_reflns_limit_l_max 19
_diffrn_reflns_limit_l_min -19
_diffrn_reflns_number 54411
_diffrn_reflns_point_group_measured_fraction_full 0.998
_diffrn_reflns_point_group_measured_fraction_max 0.998
_diffrn_reflns_theta_full 25.242
_diffrn_reflns_theta_max 25.499
_diffrn_reflns_theta_min 2.514
_exptl_absorpt_coefficient_mu 0.153
_exptl_absorpt_correction_T_max 0.7457
_exptl_absorpt_correction_T_min 0.4851
_exptl_absorpt_correction_type multi-scan
_exptl_absorpt_process_details
;
 SADABS-2016/2 - Bruker AXS area detector scaling and absorption 
 correction
 Reference: Krause, L., Herbst-Irmer, R., Sheldrick G.M. & Stalke D.,
 J. Appl. Cryst. 48 (2015) 3-10.
;
_exptl_crystal_colour yellow
_exptl_crystal_density_diffrn 1.325
_exptl_crystal_description needle
_exptl_crystal_F_000 1104
_exptl_crystal_size_max 0.578
_exptl_crystal_size_mid 0.082
_exptl_crystal_size_min 0.058
_refine_diff_density_max 0.383
_refine_diff_density_min -0.406
_refine_diff_density_rms 0.063
_refine_ls_extinction_method none
_refine_ls_goodness_of_fit_ref 1.115
_refine_ls_hydrogen_treatment constr
_refine_ls_matrix_type full
_refine_ls_number_parameters 361
_refine_ls_number_reflns 4936
_refine_ls_number_restraints 0
_refine_ls_restrained_S_all 1.115
_refine_ls_R_factor_all 0.0808
_refine_ls_R_factor_gt 0.0595
_refine_ls_shift/su_max 0.000
_refine_ls_shift/su_mean 0.000
_refine_ls_structure_factor_coef Fsqd
_refine_ls_weighting_details 'w=1/[\s^2^(Fo^2^)+(0.0670P)^2^+1.4048P] where P=(Fo^2^+2Fc^2^)/3'
_refine_ls_weighting_scheme calc
_refine_ls_wR_factor_gt 0.1417
_refine_ls_wR_factor_ref 0.1557
_reflns_Friedel_coverage 0.000
_reflns_number_gt 3806
_reflns_number_total 4936
_reflns_threshold_expression 'I > 2\s(I)'
_cod_data_source_file d5sc04370k3.cif
_cod_data_source_block NTPH-1
_cod_original_sg_symbol_H-M 'P 21/c'
_cod_database_code 1576296
_shelx_shelxl_version_number 2019/3
_shelx_space_group_comment
;
The symmetry employed for this shelxl refinement is uniquely defined
by the following loop, which should always be used as a source of
symmetry information in preference to the above space-group names.
They are only intended as comments.
;
_shelx_estimated_absorpt_t_min 0.917
_shelx_estimated_absorpt_t_max 0.991

loop_
_space_group_symop_operation_xyz
'x, y, z'
'-x, y+1/2, -z+1/2'
'-x, -y, -z'
'x, -y-1/2, z-1/2'

loop_
_atom_site_label
_atom_site_type_symbol
_atom_site_fract_x
_atom_site_fract_y
_atom_site_fract_z
_atom_site_U_iso_or_equiv
_atom_site_adp_type
_atom_site_occupancy
_atom_site_site_symmetry_order
_atom_site_calc_flag
_atom_site_refinement_flags_posn
_atom_site_refinement_flags_adp
_atom_site_refinement_flags_occupancy
_atom_site_disorder_assembly
_atom_site_disorder_group
C1 C 0.77065(15) 0.3647(2) 1.05245(15) 0.0375(6) Uani 1 1 d . . . . .
C2 C 0.77131(18) 0.2648(2) 1.10633(16) 0.0449(6) Uani 1 1 d . . . . .
H2 H 0.821308 0.248112 1.146419 0.054 Uiso 1 1 calc R U . . .
C3 C 0.6993(2) 0.1897(3) 1.10157(18) 0.0521(7) Uani 1 1 d . . . . .
H3 H 0.700395 0.122545 1.137608 0.062 Uiso 1 1 calc R U . . .
C4 C 0.62544(19) 0.2165(3) 1.04214(18) 0.0519(7) Uani 1 1 d . . . . .
H4 H 0.576009 0.167415 1.038700 0.062 Uiso 1 1 calc R U . . .
C5 C 0.62403(16) 0.3147(2) 0.98792(16) 0.0431(6) Uani 1 1 d . . . . .
H5 H 0.573566 0.330690 0.948283 0.052 Uiso 1 1 calc R U . . .
C6 C 0.69643(15) 0.3908(2) 0.99102(15) 0.0354(5) Uani 1 1 d . . . . .
C7 C 0.76703(15) 0.5636(2) 0.92543(16) 0.0381(6) Uani 1 1 d . . . . .
C8 C 0.76121(17) 0.6491(3) 0.85998(17) 0.0506(7) Uani 1 1 d . . . . .
H8 H 0.709228 0.656040 0.820822 0.061 Uiso 1 1 calc R U . . .
C9 C 0.8308(2) 0.7240(3) 0.85176(19) 0.0590(8) Uani 1 1 d . . . . .
H9 H 0.824565 0.781677 0.808130 0.071 Uiso 1 1 calc R U . . .
C10 C 0.90938(19) 0.7142(3) 0.90729(19) 0.0561(8) Uani 1 1 d . . . . .
H10 H 0.956288 0.764528 0.901568 0.067 Uiso 1 1 calc R U . . .
C11 C 0.91696(16) 0.6284(3) 0.97151(18) 0.0484(7) Uani 1 1 d . . . . .
H11 H 0.969944 0.620345 1.009024 0.058 Uiso 1 1 calc R U . . .
C12 C 0.84748(16) 0.5540(2) 0.98146(16) 0.0406(6) Uani 1 1 d . . . . .
C13 C 0.61515(15) 0.5040(2) 0.87082(16) 0.0381(6) Uani 1 1 d . . . . .
C14 C 0.60150(17) 0.4330(3) 0.79821(18) 0.0548(8) Uani 1 1 d . . . . .
H14 H 0.644498 0.377956 0.788964 0.066 Uiso 1 1 calc R U . . .
C15 C 0.52512(17) 0.4420(3) 0.73881(17) 0.0491(7) Uani 1 1 d . . . . .
H15 H 0.517399 0.392901 0.690252 0.059 Uiso 1 1 calc R U . . .
C16 C 0.45999(14) 0.5230(2) 0.75063(15) 0.0333(5) Uani 1 1 d . . . . .
C17 C 0.47450(17) 0.5944(3) 0.82368(18) 0.0505(7) Uani 1 1 d . . . . .
H17 H 0.431656 0.649595 0.833020 0.061 Uiso 1 1 calc R U . . .
C18 C 0.55137(18) 0.5857(3) 0.88345(18) 0.0525(7) Uani 1 1 d . . . . .
H18 H 0.559657 0.635046 0.931878 0.063 Uiso 1 1 calc R U . . .
C19 C 0.37726(14) 0.5292(2) 0.68675(15) 0.0330(5) Uani 1 1 d . . . . .
C20 C 0.30471(14) 0.5942(2) 0.70109(15) 0.0347(5) Uani 1 1 d . . . . .
H20 H 0.306932 0.637014 0.752002 0.042 Uiso 1 1 calc R U . . .
C21 C 0.22874(14) 0.5959(2) 0.64001(15) 0.0334(5) Uani 1 1 d . . . . .
C22 C 0.22831(14) 0.5286(2) 0.56473(15) 0.0336(5) Uani 1 1 d . . . . .
C23 C 0.30342(15) 0.4618(2) 0.55474(15) 0.0339(5) Uani 1 1 d . . . . .
C24 C 0.30987(15) 0.3837(2) 0.47947(15) 0.0356(5) Uani 1 1 d . . . . .
C25 C 0.24211(18) 0.3079(3) 0.44224(16) 0.0460(6) Uani 1 1 d . . . . .
H25 H 0.188688 0.310313 0.460961 0.055 Uiso 1 1 calc R U . . .
C26 C 0.2537(2) 0.2286(3) 0.37732(19) 0.0592(8) Uani 1 1 d . . . . .
H26 H 0.208280 0.176958 0.353490 0.071 Uiso 1 1 calc R U . . .
C27 C 0.3312(2) 0.2254(3) 0.34781(19) 0.0589(8) Uani 1 1 d . . . . .
H27 H 0.338398 0.171529 0.304313 0.071 Uiso 1 1 calc R U . . .
C28 C 0.39876(19) 0.3021(3) 0.38264(19) 0.0553(8) Uani 1 1 d . . . . .
H28 H 0.451077 0.301517 0.361807 0.066 Uiso 1 1 calc R U . . .
C29 C 0.38832(17) 0.3798(2) 0.44861(18) 0.0463(7) Uani 1 1 d . . . . .
H29 H 0.434342 0.430322 0.472736 0.056 Uiso 1 1 calc R U . . .
C30 C 0.15149(14) 0.6674(2) 0.65677(14) 0.0338(5) Uani 1 1 d . . . . .
C31 C 0.15776(16) 0.7924(2) 0.66837(17) 0.0440(6) Uani 1 1 d . . . . .
H31 H 0.208975 0.832360 0.661665 0.053 Uiso 1 1 calc R U . . .
C32 C 0.08936(19) 0.8588(3) 0.68972(19) 0.0540(7) Uani 1 1 d . . . . .
H32 H 0.094378 0.943030 0.696695 0.065 Uiso 1 1 calc R U . . .
C33 C 0.01378(19) 0.8006(3) 0.70068(19) 0.0561(8) Uani 1 1 d . . . . .
H33 H -0.031739 0.844795 0.716877 0.067 Uiso 1 1 calc R U . . .
C34 C 0.00570(19) 0.6771(3) 0.6877(2) 0.0634(9) Uani 1 1 d . . . . .
H34 H -0.045882 0.637904 0.694080 0.076 Uiso 1 1 calc R U . . .
C35 C 0.07406(17) 0.6100(3) 0.6649(2) 0.0532(7) Uani 1 1 d . . . . .
H35 H 0.067693 0.526455 0.655189 0.064 Uiso 1 1 calc R U . . .
C36 C 0.15269(16) 0.5366(2) 0.49713(16) 0.0403(6) Uani 1 1 d . . . . .
N1 N 0.69361(13) 0.4903(2) 0.93393(14) 0.0428(5) Uani 1 1 d . . . . .
N2 N 0.37622(12) 0.46440(18) 0.61466(12) 0.0356(5) Uani 1 1 d . . . . .
N3 N 0.09341(15) 0.5473(2) 0.44369(16) 0.0603(7) Uani 1 1 d . . . . .
S1 S 0.86550(5) 0.45446(8) 1.06987(6) 0.0656(3) Uani 1 1 d . . . . .

loop_
_atom_site_aniso_label
_atom_site_aniso_U_11
_atom_site_aniso_U_22
_atom_site_aniso_U_33
_atom_site_aniso_U_23
_atom_site_aniso_U_13
_atom_site_aniso_U_12
C1 0.0319(13) 0.0451(14) 0.0345(13) -0.0040(11) 0.0033(10) 0.0052(11)
C2 0.0474(16) 0.0530(16) 0.0325(13) -0.0020(12) 0.0022(11) 0.0114(13)
C3 0.0639(19) 0.0481(16) 0.0457(16) 0.0034(13) 0.0139(14) 0.0004(14)
C4 0.0520(17) 0.0525(17) 0.0523(17) -0.0054(14) 0.0124(14) -0.0094(13)
C5 0.0344(13) 0.0535(16) 0.0396(14) -0.0049(12) 0.0016(11) -0.0022(12)
C6 0.0287(12) 0.0426(14) 0.0337(12) -0.0043(10) 0.0025(10) 0.0034(10)
C7 0.0288(12) 0.0456(14) 0.0376(13) -0.0025(11) -0.0005(10) 0.0021(10)
C8 0.0346(14) 0.0714(19) 0.0417(15) 0.0076(14) -0.0040(11) -0.0035(13)
C9 0.0544(18) 0.073(2) 0.0485(17) 0.0129(15) 0.0056(14) -0.0085(15)
C10 0.0402(16) 0.071(2) 0.0580(18) -0.0005(16) 0.0106(13) -0.0134(14)
C11 0.0267(13) 0.0643(18) 0.0515(16) -0.0072(14) -0.0004(11) -0.0006(12)
C12 0.0294(13) 0.0480(15) 0.0420(14) -0.0017(11) -0.0005(11) 0.0025(11)
C13 0.0241(12) 0.0472(14) 0.0387(14) 0.0012(11) -0.0058(10) 0.0013(10)
C14 0.0310(14) 0.078(2) 0.0508(16) -0.0127(15) -0.0042(12) 0.0243(14)
C15 0.0353(14) 0.0694(19) 0.0395(14) -0.0164(13) -0.0021(11) 0.0145(13)
C16 0.0241(11) 0.0383(13) 0.0361(13) 0.0018(10) 0.0014(10) 0.0009(9)
C17 0.0369(14) 0.0561(17) 0.0525(16) -0.0162(13) -0.0085(12) 0.0182(12)
C18 0.0424(15) 0.0601(18) 0.0476(16) -0.0184(14) -0.0119(12) 0.0108(13)
C19 0.0257(12) 0.0364(13) 0.0353(13) 0.0032(10) 0.0010(10) -0.0007(9)
C20 0.0275(12) 0.0410(13) 0.0334(12) -0.0026(10) -0.0004(10) 0.0021(10)
C21 0.0252(11) 0.0364(12) 0.0376(13) 0.0054(10) 0.0026(10) -0.0017(9)
C22 0.0236(11) 0.0377(13) 0.0373(13) 0.0043(10) -0.0004(10) -0.0039(9)
C23 0.0283(12) 0.0367(13) 0.0352(13) 0.0034(10) 0.0016(10) -0.0034(10)
C24 0.0325(12) 0.0388(13) 0.0335(12) 0.0054(10) 0.0004(10) 0.0017(10)
C25 0.0434(15) 0.0552(16) 0.0391(14) -0.0036(12) 0.0065(12) -0.0086(12)
C26 0.064(2) 0.0638(19) 0.0474(17) -0.0135(14) 0.0052(15) -0.0153(16)
C27 0.072(2) 0.0616(19) 0.0419(16) -0.0101(14) 0.0070(15) 0.0109(16)
C28 0.0473(17) 0.0662(19) 0.0546(17) 0.0042(15) 0.0155(14) 0.0169(15)
C29 0.0323(13) 0.0489(16) 0.0561(17) -0.0039(13) 0.0033(12) 0.0036(11)
C30 0.0229(11) 0.0448(14) 0.0312(12) 0.0033(10) -0.0017(9) 0.0011(10)
C31 0.0316(13) 0.0458(15) 0.0534(16) 0.0057(12) 0.0043(12) -0.0002(11)
C32 0.0510(17) 0.0479(16) 0.0604(18) 0.0006(14) 0.0027(14) 0.0124(13)
C33 0.0400(16) 0.073(2) 0.0553(17) -0.0024(15) 0.0091(13) 0.0185(15)
C34 0.0322(15) 0.080(2) 0.082(2) -0.0052(18) 0.0202(15) -0.0036(14)
C35 0.0353(14) 0.0497(16) 0.075(2) -0.0044(15) 0.0120(14) -0.0044(12)
C36 0.0316(13) 0.0472(15) 0.0403(14) 0.0002(11) 0.0016(11) -0.0029(11)
N1 0.0254(10) 0.0519(13) 0.0459(13) 0.0076(10) -0.0078(9) -0.0009(9)
N2 0.0281(10) 0.0408(11) 0.0354(11) 0.0008(9) -0.0009(8) 0.0017(8)
N3 0.0368(13) 0.0793(18) 0.0569(15) 0.0014(13) -0.0129(12) -0.0014(12)
S1 0.0360(4) 0.0805(6) 0.0687(5) 0.0263(4) -0.0225(3) -0.0087(4)

loop_
_atom_type_symbol
_atom_type_description
_atom_type_scat_dispersion_real
_atom_type_scat_dispersion_imag
_atom_type_scat_source
C C 0.0033 0.0016 'International Tables Vol C Tables 4.2.6.8 and 6.1.1.4'
H H 0.0000 0.0000 'International Tables Vol C Tables 4.2.6.8 and 6.1.1.4'
N N 0.0061 0.0033 'International Tables Vol C Tables 4.2.6.8 and 6.1.1.4'
S S 0.1246 0.1234 'International Tables Vol C Tables 4.2.6.8 and 6.1.1.4'

loop_
_geom_angle_atom_site_label_1
_geom_angle_atom_site_label_2
_geom_angle_atom_site_label_3
_geom_angle
_geom_angle_site_symmetry_1
_geom_angle_site_symmetry_3
_geom_angle_publ_flag
C2 C1 C6 120.4(2) . . ?
C2 C1 S1 115.55(19) . . ?
C6 C1 S1 124.0(2) . . ?
C3 C2 C1 121.3(2) . . ?
C3 C2 H2 119.4 . . ?
C1 C2 H2 119.4 . . ?
C2 C3 C4 118.5(3) . . ?
C2 C3 H3 120.7 . . ?
C4 C3 H3 120.7 . . ?
C5 C4 C3 120.8(3) . . ?
C5 C4 H4 119.6 . . ?
C3 C4 H4 119.6 . . ?
C4 C5 C6 121.5(2) . . ?
C4 C5 H5 119.2 . . ?
C6 C5 H5 119.2 . . ?
C5 C6 C1 117.4(2) . . ?
C5 C6 N1 120.4(2) . . ?
C1 C6 N1 122.2(2) . . ?
C8 C7 C12 117.2(2) . . ?
C8 C7 N1 120.4(2) . . ?
C12 C7 N1 122.5(2) . . ?
C9 C8 C7 121.5(2) . . ?
C9 C8 H8 119.2 . . ?
C7 C8 H8 119.2 . . ?
C10 C9 C8 120.8(3) . . ?
C10 C9 H9 119.6 . . ?
C8 C9 H9 119.6 . . ?
C9 C10 C11 118.5(3) . . ?
C9 C10 H10 120.8 . . ?
C11 C10 H10 120.8 . . ?
C10 C11 C12 121.4(2) . . ?
C10 C11 H11 119.3 . . ?
C12 C11 H11 119.3 . . ?
C11 C12 C7 120.5(2) . . ?
C11 C12 S1 116.08(19) . . ?
C7 C12 S1 123.3(2) . . ?
C18 C13 C14 118.8(2) . . ?
C18 C13 N1 120.5(2) . . ?
C14 C13 N1 120.6(2) . . ?
C13 C14 C15 121.2(2) . . ?
C13 C14 H14 119.4 . . ?
C15 C14 H14 119.4 . . ?
C14 C15 C16 120.8(2) . . ?
C14 C15 H15 119.6 . . ?
C16 C15 H15 119.6 . . ?
C15 C16 C17 117.5(2) . . ?
C15 C16 C19 120.0(2) . . ?
C17 C16 C19 122.5(2) . . ?
C16 C17 C18 121.7(2) . . ?
C16 C17 H17 119.1 . . ?
C18 C17 H17 119.1 . . ?
C13 C18 C17 119.8(2) . . ?
C13 C18 H18 120.1 . . ?
C17 C18 H18 120.1 . . ?
N2 C19 C20 121.6(2) . . ?
N2 C19 C16 115.7(2) . . ?
C20 C19 C16 122.6(2) . . ?
C19 C20 C21 120.4(2) . . ?
C19 C20 H20 119.8 . . ?
C21 C20 H20 119.8 . . ?
C20 C21 C22 117.6(2) . . ?
C20 C21 C30 119.4(2) . . ?
C22 C21 C30 123.0(2) . . ?
C21 C22 C23 119.3(2) . . ?
C21 C22 C36 118.8(2) . . ?
C23 C22 C36 121.8(2) . . ?
N2 C23 C22 121.2(2) . . ?
N2 C23 C24 114.4(2) . . ?
C22 C23 C24 124.4(2) . . ?
C25 C24 C29 118.4(2) . . ?
C25 C24 C23 122.2(2) . . ?
C29 C24 C23 119.3(2) . . ?
C26 C25 C24 120.2(3) . . ?
C26 C25 H25 119.9 . . ?
C24 C25 H25 119.9 . . ?
C27 C26 C25 120.7(3) . . ?
C27 C26 H26 119.6 . . ?
C25 C26 H26 119.6 . . ?
C26 C27 C28 119.9(3) . . ?
C26 C27 H27 120.0 . . ?
C28 C27 H27 120.0 . . ?
C27 C28 C29 119.7(3) . . ?
C27 C28 H28 120.2 . . ?
C29 C28 H28 120.2 . . ?
C28 C29 C24 120.9(3) . . ?
C28 C29 H29 119.5 . . ?
C24 C29 H29 119.5 . . ?
C31 C30 C35 118.6(2) . . ?
C31 C30 C21 120.1(2) . . ?
C35 C30 C21 121.2(2) . . ?
C32 C31 C30 121.1(3) . . ?
C32 C31 H31 119.5 . . ?
C30 C31 H31 119.5 . . ?
C33 C32 C31 120.0(3) . . ?
C33 C32 H32 120.0 . . ?
C31 C32 H32 120.0 . . ?
C34 C33 C32 119.8(3) . . ?
C34 C33 H33 120.1 . . ?
C32 C33 H33 120.1 . . ?
C33 C34 C35 120.5(3) . . ?
C33 C34 H34 119.8 . . ?
C35 C34 H34 119.8 . . ?
C30 C35 C34 120.1(3) . . ?
C30 C35 H35 120.0 . . ?
C34 C35 H35 120.0 . . ?
N3 C36 C22 177.6(3) . . ?
C6 N1 C7 124.26(19) . . ?
C6 N1 C13 116.9(2) . . ?
C7 N1 C13 117.9(2) . . ?
C23 N2 C19 119.7(2) . . ?
C1 S1 C12 102.22(12) . . ?

loop_
_geom_bond_atom_site_label_1
_geom_bond_atom_site_label_2
_geom_bond_distance
_geom_bond_site_symmetry_2
_geom_bond_publ_flag
C1 C2 1.388(4) . ?
C1 C6 1.400(3) . ?
C1 S1 1.751(3) . ?
C2 C3 1.379(4) . ?
C2 H2 0.9300 . ?
C3 C4 1.380(4) . ?
C3 H3 0.9300 . ?
C4 C5 1.376(4) . ?
C4 H4 0.9300 . ?
C5 C6 1.393(3) . ?
C5 H5 0.9300 . ?
C6 N1 1.413(3) . ?
C7 C8 1.390(4) . ?
C7 C12 1.402(3) . ?
C7 N1 1.420(3) . ?
C8 C9 1.381(4) . ?
C8 H8 0.9300 . ?
C9 C10 1.376(4) . ?
C9 H9 0.9300 . ?
C10 C11 1.376(4) . ?
C10 H10 0.9300 . ?
C11 C12 1.383(4) . ?
C11 H11 0.9300 . ?
C12 S1 1.760(3) . ?
C13 C18 1.375(4) . ?
C13 C14 1.376(4) . ?
C13 N1 1.441(3) . ?
C14 C15 1.381(3) . ?
C14 H14 0.9300 . ?
C15 C16 1.382(3) . ?
C15 H15 0.9300 . ?
C16 C17 1.384(4) . ?
C16 C19 1.490(3) . ?
C17 C18 1.389(3) . ?
C17 H17 0.9300 . ?
C18 H18 0.9300 . ?
C19 N2 1.345(3) . ?
C19 C20 1.385(3) . ?
C20 C21 1.387(3) . ?
C20 H20 0.9300 . ?
C21 C22 1.404(3) . ?
C21 C30 1.495(3) . ?
C22 C23 1.409(3) . ?
C22 C36 1.445(3) . ?
C23 N2 1.342(3) . ?
C23 C24 1.488(3) . ?
C24 C25 1.387(3) . ?
C24 C29 1.392(3) . ?
C25 C26 1.384(4) . ?
C25 H25 0.9300 . ?
C26 C27 1.367(4) . ?
C26 H26 0.9300 . ?
C27 C28 1.380(4) . ?
C27 H27 0.9300 . ?
C28 C29 1.382(4) . ?
C28 H28 0.9300 . ?
C29 H29 0.9300 . ?
C30 C31 1.382(4) . ?
C30 C35 1.382(3) . ?
C31 C32 1.378(4) . ?
C31 H31 0.9300 . ?
C32 C33 1.373(4) . ?
C32 H32 0.9300 . ?
C33 C34 1.369(5) . ?
C33 H33 0.9300 . ?
C34 C35 1.390(4) . ?
C34 H34 0.9300 . ?
C35 H35 0.9300 . ?
C36 N3 1.141(3) . ?

loop_
_geom_torsion_atom_site_label_1
_geom_torsion_atom_site_label_2
_geom_torsion_atom_site_label_3
_geom_torsion_atom_site_label_4
_geom_torsion
_geom_torsion_site_symmetry_1
_geom_torsion_site_symmetry_2
_geom_torsion_site_symmetry_3
_geom_torsion_site_symmetry_4
_geom_torsion_publ_flag
C6 C1 C2 C3 -0.6(4) . . . . ?
S1 C1 C2 C3 177.3(2) . . . . ?
C1 C2 C3 C4 -0.5(4) . . . . ?
C2 C3 C4 C5 0.9(4) . . . . ?
C3 C4 C5 C6 -0.2(4) . . . . ?
C4 C5 C6 C1 -0.9(4) . . . . ?
C4 C5 C6 N1 179.2(2) . . . . ?
C2 C1 C6 C5 1.3(3) . . . . ?
S1 C1 C6 C5 -176.43(19) . . . . ?
C2 C1 C6 N1 -178.8(2) . . . . ?
S1 C1 C6 N1 3.4(3) . . . . ?
C12 C7 C8 C9 -1.8(4) . . . . ?
N1 C7 C8 C9 178.1(3) . . . . ?
C7 C8 C9 C10 1.5(5) . . . . ?
C8 C9 C10 C11 -0.2(5) . . . . ?
C9 C10 C11 C12 -0.8(4) . . . . ?
C10 C11 C12 C7 0.5(4) . . . . ?
C10 C11 C12 S1 -176.8(2) . . . . ?
C8 C7 C12 C11 0.8(4) . . . . ?
N1 C7 C12 C11 -179.1(2) . . . . ?
C8 C7 C12 S1 177.8(2) . . . . ?
N1 C7 C12 S1 -2.0(4) . . . . ?
C18 C13 C14 C15 -0.5(5) . . . . ?
N1 C13 C14 C15 177.5(3) . . . . ?
C13 C14 C15 C16 0.1(5) . . . . ?
C14 C15 C16 C17 0.2(4) . . . . ?
C14 C15 C16 C19 -178.6(3) . . . . ?
C15 C16 C17 C18 -0.1(4) . . . . ?
C19 C16 C17 C18 178.7(3) . . . . ?
C14 C13 C18 C17 0.6(5) . . . . ?
N1 C13 C18 C17 -177.4(3) . . . . ?
C16 C17 C18 C13 -0.3(5) . . . . ?
C15 C16 C19 N2 -8.2(3) . . . . ?
C17 C16 C19 N2 173.1(2) . . . . ?
C15 C16 C19 C20 169.9(2) . . . . ?
C17 C16 C19 C20 -8.8(4) . . . . ?
N2 C19 C20 C21 -1.2(4) . . . . ?
C16 C19 C20 C21 -179.2(2) . . . . ?
C19 C20 C21 C22 0.8(3) . . . . ?
C19 C20 C21 C30 -179.7(2) . . . . ?
C20 C21 C22 C23 0.8(3) . . . . ?
C30 C21 C22 C23 -178.8(2) . . . . ?
C20 C21 C22 C36 -175.1(2) . . . . ?
C30 C21 C22 C36 5.4(3) . . . . ?
C21 C22 C23 N2 -2.1(3) . . . . ?
C36 C22 C23 N2 173.6(2) . . . . ?
C21 C22 C23 C24 177.7(2) . . . . ?
C36 C22 C23 C24 -6.5(4) . . . . ?
N2 C23 C24 C25 138.1(2) . . . . ?
C22 C23 C24 C25 -41.7(4) . . . . ?
N2 C23 C24 C29 -37.5(3) . . . . ?
C22 C23 C24 C29 142.7(2) . . . . ?
C29 C24 C25 C26 1.5(4) . . . . ?
C23 C24 C25 C26 -174.1(3) . . . . ?
C24 C25 C26 C27 -1.3(5) . . . . ?
C25 C26 C27 C28 -0.3(5) . . . . ?
C26 C27 C28 C29 1.5(5) . . . . ?
C27 C28 C29 C24 -1.3(4) . . . . ?
C25 C24 C29 C28 -0.2(4) . . . . ?
C23 C24 C29 C28 175.5(2) . . . . ?
C20 C21 C30 C31 61.7(3) . . . . ?
C22 C21 C30 C31 -118.8(3) . . . . ?
C20 C21 C30 C35 -115.3(3) . . . . ?
C22 C21 C30 C35 64.2(3) . . . . ?
C35 C30 C31 C32 1.6(4) . . . . ?
C21 C30 C31 C32 -175.5(2) . . . . ?
C30 C31 C32 C33 0.7(4) . . . . ?
C31 C32 C33 C34 -2.1(5) . . . . ?
C32 C33 C34 C35 1.2(5) . . . . ?
C31 C30 C35 C34 -2.5(4) . . . . ?
C21 C30 C35 C34 174.5(3) . . . . ?
C33 C34 C35 C30 1.2(5) . . . . ?
C5 C6 N1 C7 -172.1(2) . . . . ?
C1 C6 N1 C7 8.0(4) . . . . ?
C5 C6 N1 C13 -3.2(3) . . . . ?
C1 C6 N1 C13 176.9(2) . . . . ?
C8 C7 N1 C6 171.4(2) . . . . ?
C12 C7 N1 C6 -8.7(4) . . . . ?
C8 C7 N1 C13 2.6(4) . . . . ?
C12 C7 N1 C13 -177.5(2) . . . . ?
C18 C13 N1 C6 98.8(3) . . . . ?
C14 C13 N1 C6 -79.1(3) . . . . ?
C18 C13 N1 C7 -91.5(3) . . . . ?
C14 C13 N1 C7 90.5(3) . . . . ?
C22 C23 N2 C19 1.8(3) . . . . ?
C24 C23 N2 C19 -178.1(2) . . . . ?
C20 C19 N2 C23 -0.1(3) . . . . ?
C16 C19 N2 C23 178.0(2) . . . . ?
C2 C1 S1 C12 171.21(19) . . . . ?
C6 C1 S1 C12 -10.9(2) . . . . ?
C11 C12 S1 C1 -172.6(2) . . . . ?
C7 C12 S1 C1 10.2(3) . . . . ?
